data_2019420
loop_
_publ_author_name
'Liu, Zhao-Cai'
'Liu, Qi-Kui'
'Li, Yan-An'
'Ma, Jian-Ping'
'Dong, Yu-Bin'

_publ_section_title
;
 `0'- and `8'-shaped complexes generated from a nano-sized
 oxadiazole-containing organic ligand with CdI~2~ and CuI
;
_journal_coeditor_code BG3166
_journal_issue 1
_journal_name_full 'Acta Crystallographica Section C'
_journal_page_first 31
_journal_page_last 36
_journal_paper_doi 10.1107/S2053229613031719
_journal_volume 70
_journal_year 2014
_chemical_formula_iupac '[Cu2 I2 (C30 H20 N4 O)2]'
_chemical_formula_moiety 'C60 H40 Cu2 I2 N8 O2'
_chemical_formula_sum 'C60 H40 Cu2 I2 N8 O2'
_chemical_formula_weight 1285.88
_chemical_name_systematic
Di-\m-iodido-bis[(2,5-bis{2-methyl-5-[2-(pyridin-3-yl-\k<i>N</i>)ethenyl]phenyl}-1,3,4-oxadiazole)copper(I)]
_space_group_IT_number 2
_symmetry_cell_setting triclinic
_symmetry_space_group_name_Hall '-P 1'
_symmetry_space_group_name_H-M 'P -1'
_atom_sites_solution_hydrogens geom
_atom_sites_solution_primary direct
_atom_sites_solution_secondary difmap
_audit_creation_method SHELXL-97
_cell_angle_alpha 88.717(2)
_cell_angle_beta 85.154(2)
_cell_angle_gamma 67.344(2)
_cell_formula_units_Z 1
_cell_length_a 9.4320(15)
_cell_length_b 10.5080(18)
_cell_length_c 14.238(2)
_cell_measurement_reflns_used 3357
_cell_measurement_temperature 298(2)
_cell_measurement_theta_max 27.932
_cell_measurement_theta_min 2.348
_cell_volume 1297.5(4)
_computing_cell_refinement 'SMART (Bruker, 2003)'
_computing_data_collection 'SMART (Bruker, 2003)'
_computing_data_reduction 'SAINT (Bruker, 2003)'
_computing_molecular_graphics 'SHELXTL (Sheldrick, 2008)'
_computing_publication_material 'SHELXTL (Sheldrick, 2008)'
_computing_structure_refinement 'SHELXL97 (Sheldrick, 2008)'
_computing_structure_solution 'SHELXS97 (Sheldrick, 2008)'
_diffrn_ambient_temperature 298(2)
_diffrn_measured_fraction_theta_full 0.980
_diffrn_measured_fraction_theta_max 0.980
_diffrn_measurement_device_type 'Bruker SMART CCD area-detector'
_diffrn_measurement_method 'phi and omega scans'
_diffrn_radiation_monochromator graphite
_diffrn_radiation_source 'fine-focus sealed tube'
_diffrn_radiation_type MoK\a
_diffrn_radiation_wavelength 0.71073
_diffrn_reflns_av_R_equivalents 0.0182
_diffrn_reflns_av_sigmaI/netI 0.0382
_diffrn_reflns_limit_h_max 11
_diffrn_reflns_limit_h_min -10
_diffrn_reflns_limit_k_max 12
_diffrn_reflns_limit_k_min -5
_diffrn_reflns_limit_l_max 17
_diffrn_reflns_limit_l_min -17
_diffrn_reflns_number 6918
_diffrn_reflns_theta_full 25.60
_diffrn_reflns_theta_max 25.60
_diffrn_reflns_theta_min 2.10
_exptl_absorpt_coefficient_mu 2.062
_exptl_absorpt_correction_T_max 0.8203
_exptl_absorpt_correction_T_min 0.5322
_exptl_absorpt_correction_type multi-scan
_exptl_absorpt_process_details '(SADABS; Bruker, 2003)'
_exptl_crystal_colour yellow
_exptl_crystal_density_diffrn 1.646
_exptl_crystal_density_method 'not measured'
_exptl_crystal_description block
_exptl_crystal_F_000 636
_exptl_crystal_size_max 0.35
_exptl_crystal_size_mid 0.22
_exptl_crystal_size_min 0.10
_refine_diff_density_max 0.791
_refine_diff_density_min -0.542
_refine_ls_extinction_method none
_refine_ls_goodness_of_fit_ref 1.028
_refine_ls_hydrogen_treatment constr
_refine_ls_matrix_type full
_refine_ls_number_parameters 336
_refine_ls_number_reflns 4803
_refine_ls_number_restraints 0
_refine_ls_restrained_S_all 1.028
_refine_ls_R_factor_all 0.0431
_refine_ls_R_factor_gt 0.0365
_refine_ls_shift/su_max 0.001
_refine_ls_shift/su_mean 0.000
_refine_ls_structure_factor_coef Fsqd
_refine_ls_weighting_details 'calc w=1/[\s^2^(Fo^2^)+(0.0511P)^2^+0.0000P] where P=(Fo^2^+2Fc^2^)/3'
_refine_ls_weighting_scheme calc
_refine_ls_wR_factor_gt 0.0869
_refine_ls_wR_factor_ref 0.0908
_reflns_number_gt 4132
_reflns_number_total 4803
_reflns_threshold_expression I>2sigma(I)
_cod_data_source_file bg3166sup1.cif
_cod_data_source_block III
_cod_original_sg_symbol_Hall '-p 1'
_cod_database_code 2019420
_cod_database_fobs_code 2019420

loop_
_symmetry_equiv_pos_as_xyz
'x, y, z'
'-x, -y, -z'

loop_
_atom_site_type_symbol
_atom_site_label
_atom_site_fract_x
_atom_site_fract_y
_atom_site_fract_z
_atom_site_U_iso_or_equiv
_atom_site_adp_type
_atom_site_calc_flag
_atom_site_refinement_flags
_atom_site_occupancy
_atom_site_symmetry_multiplicity
C C1 1.2760(4) 0.1287(4) 0.4338(3) 0.0491(9) Uani d . 1 1
H H1 1.2771 0.1327 0.4990 0.059 Uiso calc R 1 1
C C2 1.3889(5) 0.0201(4) 0.3853(3) 0.0527(10) Uani d . 1 1
H H2 1.4658 -0.0462 0.4168 0.063 Uiso calc R 1 1
C C3 1.3861(4) 0.0114(4) 0.2892(3) 0.0465(9) Uani d . 1 1
H H3 1.4603 -0.0620 0.2550 0.056 Uiso calc R 1 1
C C4 1.2722(4) 0.1126(4) 0.2441(2) 0.0404(8) Uani d . 1 1
C C5 1.1647(4) 0.2215(4) 0.2992(2) 0.0410(8) Uani d . 1 1
H H5 1.0898 0.2920 0.2692 0.049 Uiso calc R 1 1
C C6 1.2558(4) 0.1074(4) 0.1455(3) 0.0428(9) Uani d . 1 1
C C7 1.2350(4) 0.0998(4) 0.0652(3) 0.0425(9) Uani d . 1 1
C C8 1.1920(4) 0.0889(4) -0.0281(2) 0.0409(8) Uani d . 1 1
C C9 1.3001(4) 0.0182(4) -0.1017(3) 0.0482(9) Uani d . 1 1
H H9 1.4049 -0.0177 -0.0931 0.058 Uiso calc R 1 1
C C10 1.2491(4) 0.0023(4) -0.1874(3) 0.0504(10) Uani d . 1 1
H H10 1.3219 -0.0463 -0.2354 0.061 Uiso calc R 1 1
C C11 1.0954(4) 0.0551(4) -0.2052(2) 0.0420(8) Uani d . 1 1
C C12 1.0509(5) 0.0303(4) -0.3002(2) 0.0517(10) Uani d . 1 1
H H12A 0.9713 -0.0056 -0.2919 0.078 Uiso calc R 1 1
H H12B 1.1393 -0.0348 -0.3356 0.078 Uiso calc R 1 1
H H12C 1.0138 0.1157 -0.3338 0.078 Uiso calc R 1 1
C C13 0.9875(4) 0.1294(4) -0.1320(2) 0.0381(8) Uani d . 1 1
C C14 1.0388(4) 0.1439(4) -0.0451(2) 0.0397(8) Uani d . 1 1
H H14 0.9665 0.1926 0.0030 0.048 Uiso calc R 1 1
C C15 0.8218(4) 0.1905(4) -0.1410(2) 0.0394(8) Uani d . 1 1
C C16 0.5857(4) 0.2893(4) -0.0880(2) 0.0360(8) Uani d . 1 1
C C17 0.4608(4) 0.3491(4) -0.0132(2) 0.0360(8) Uani d . 1 1
C C18 0.3068(4) 0.4221(4) -0.0320(2) 0.0428(9) Uani d . 1 1
C C19 0.2546(5) 0.4437(6) -0.1298(3) 0.0664(13) Uani d . 1 1
H H19A 0.2521 0.3596 -0.1531 0.100 Uiso calc R 1 1
H H19B 0.3251 0.4701 -0.1704 0.100 Uiso calc R 1 1
H H19C 0.1534 0.5152 -0.1287 0.100 Uiso calc R 1 1
C C20 0.2012(4) 0.4780(4) 0.0453(3) 0.0447(9) Uani d . 1 1
H H20 0.0986 0.5276 0.0346 0.054 Uiso calc R 1 1
C C21 0.2417(4) 0.4632(4) 0.1363(2) 0.0417(8) Uani d . 1 1
H H21 0.1671 0.5023 0.1857 0.050 Uiso calc R 1 1
C C22 0.3940(4) 0.3900(4) 0.1549(2) 0.0361(8) Uani d . 1 1
C C23 0.5026(4) 0.3349(4) 0.0785(2) 0.0370(8) Uani d . 1 1
H H23 0.6056 0.2876 0.0895 0.044 Uiso calc R 1 1
C C24 0.4471(4) 0.3726(4) 0.2475(2) 0.0406(8) Uani d . 1 1
C C25 0.5023(4) 0.3541(4) 0.3214(2) 0.0392(8) Uani d . 1 1
C C26 0.5740(4) 0.3402(4) 0.4079(2) 0.0369(8) Uani d . 1 1
C C27 0.5033(4) 0.3267(4) 0.4955(2) 0.0406(8) Uani d . 1 1
H H27 0.4062 0.3225 0.5004 0.049 Uiso calc R 1 1
C C28 0.5804(4) 0.3197(4) 0.5744(2) 0.0450(9) Uani d . 1 1
H H28 0.5359 0.3101 0.6335 0.054 Uiso calc R 1 1
C C29 0.7232(4) 0.3270(4) 0.5659(2) 0.0415(8) Uani d . 1 1
H H29 0.7737 0.3214 0.6201 0.050 Uiso calc R 1 1
C C30 0.7191(4) 0.3466(4) 0.4062(2) 0.0404(8) Uani d . 1 1
H H30 0.7673 0.3547 0.3479 0.049 Uiso calc R 1 1
Cu Cu1 0.99071(5) 0.38362(5) 0.47112(3) 0.04721(14) Uani d . 1 1
I I1 0.91337(3) 0.60761(3) 0.362610(15) 0.04455(10) Uani d . 1 1
N N1 1.1646(3) 0.2289(3) 0.39230(19) 0.0413(7) Uani d . 1 1
N N2 0.7414(3) 0.2146(3) -0.21275(19) 0.0460(8) Uani d . 1 1
N N3 0.5858(3) 0.2785(3) -0.17785(19) 0.0453(8) Uani d . 1 1
N N4 0.7928(3) 0.3418(3) 0.48270(19) 0.0400(7) Uani d . 1 1
O O1 0.7310(3) 0.2355(3) -0.05887(15) 0.0397(6) Uani d . 1 1

loop_
_atom_site_aniso_label
_atom_site_aniso_U_11
_atom_site_aniso_U_22
_atom_site_aniso_U_33
_atom_site_aniso_U_12
_atom_site_aniso_U_13
_atom_site_aniso_U_23
C1 0.056(2) 0.058(3) 0.037(2) -0.023(2) -0.0148(17) 0.0008(19)
C2 0.056(2) 0.047(2) 0.053(2) -0.014(2) -0.0218(19) 0.0019(19)
C3 0.046(2) 0.043(2) 0.047(2) -0.0122(18) -0.0116(17) -0.0057(18)
C4 0.041(2) 0.049(2) 0.0360(19) -0.0218(18) -0.0040(15) -0.0021(17)
C5 0.0369(19) 0.052(2) 0.0345(18) -0.0170(18) -0.0064(14) 0.0031(17)
C6 0.0352(19) 0.048(2) 0.043(2) -0.0145(17) -0.0030(15) -0.0013(18)
C7 0.0349(19) 0.049(2) 0.040(2) -0.0118(17) -0.0026(15) 0.0002(17)
C8 0.044(2) 0.043(2) 0.0345(19) -0.0145(17) -0.0028(15) -0.0001(16)
C9 0.037(2) 0.056(2) 0.044(2) -0.0110(19) 0.0008(16) -0.0025(19)
C10 0.046(2) 0.059(3) 0.036(2) -0.012(2) 0.0096(16) -0.0084(18)
C11 0.049(2) 0.043(2) 0.0321(18) -0.0168(18) 0.0043(16) -0.0043(16)
C12 0.057(2) 0.061(3) 0.035(2) -0.021(2) 0.0024(17) -0.0115(19)
C13 0.0418(19) 0.039(2) 0.0304(17) -0.0129(16) -0.0005(14) 0.0007(15)
C14 0.0389(19) 0.045(2) 0.0297(17) -0.0103(17) 0.0002(14) -0.0032(16)
C15 0.044(2) 0.047(2) 0.0238(17) -0.0148(18) 0.0012(14) -0.0043(15)
C16 0.0343(18) 0.042(2) 0.0315(17) -0.0131(16) -0.0093(14) 0.0016(15)
C17 0.0354(18) 0.044(2) 0.0286(17) -0.0151(16) -0.0043(13) -0.0021(15)
C18 0.042(2) 0.055(2) 0.0348(19) -0.0201(18) -0.0136(15) 0.0047(17)
C19 0.051(2) 0.105(4) 0.038(2) -0.022(3) -0.0168(18) 0.007(2)
C20 0.0310(18) 0.056(2) 0.046(2) -0.0148(17) -0.0058(15) -0.0031(18)
C21 0.0344(18) 0.054(2) 0.0376(19) -0.0185(18) 0.0001(15) -0.0056(17)
C22 0.0387(19) 0.046(2) 0.0284(17) -0.0212(17) -0.0027(14) -0.0045(15)
C23 0.0321(17) 0.048(2) 0.0305(17) -0.0139(16) -0.0064(13) 0.0007(16)
C24 0.0382(19) 0.056(2) 0.0305(18) -0.0209(18) -0.0009(15) -0.0046(17)
C25 0.0374(19) 0.050(2) 0.0322(18) -0.0185(17) -0.0029(15) -0.0047(16)
C26 0.0383(19) 0.043(2) 0.0309(17) -0.0170(16) -0.0061(14) -0.0024(15)
C27 0.0409(19) 0.048(2) 0.0364(19) -0.0215(18) -0.0028(15) -0.0030(17)
C28 0.056(2) 0.057(2) 0.0278(18) -0.028(2) -0.0021(16) 0.0053(17)
C29 0.047(2) 0.047(2) 0.0305(18) -0.0171(18) -0.0116(15) 0.0037(16)
C30 0.0390(19) 0.055(2) 0.0281(17) -0.0188(18) -0.0014(14) -0.0028(16)
Cu1 0.0411(3) 0.0668(3) 0.0349(2) -0.0212(2) -0.00661(19) -0.0040(2)
I1 0.04870(16) 0.06131(19) 0.02704(14) -0.02383(13) -0.00866(10) 0.00147(11)
N1 0.0408(16) 0.0508(19) 0.0330(16) -0.0174(15) -0.0068(12) -0.0016(14)
N2 0.0468(18) 0.061(2) 0.0269(15) -0.0174(16) -0.0034(13) -0.0042(14)
N3 0.0446(17) 0.061(2) 0.0266(15) -0.0148(16) -0.0064(12) -0.0028(14)
N4 0.0379(15) 0.0551(19) 0.0282(14) -0.0183(15) -0.0057(12) -0.0022(14)
O1 0.0381(13) 0.0526(15) 0.0246(11) -0.0131(12) -0.0034(9) -0.0025(11)

loop_
_atom_type_symbol
_atom_type_description
_atom_type_scat_dispersion_real
_atom_type_scat_dispersion_imag
_atom_type_scat_source
C C 0.0033 0.0016 'International Tables Vol C Tables 4.2.6.8 and 6.1.1.4'
H H 0.0000 0.0000 'International Tables Vol C Tables 4.2.6.8 and 6.1.1.4'
N N 0.0061 0.0033 'International Tables Vol C Tables 4.2.6.8 and 6.1.1.4'
O O 0.0106 0.0060 'International Tables Vol C Tables 4.2.6.8 and 6.1.1.4'
Cu Cu 0.3201 1.2651 'International Tables Vol C Tables 4.2.6.8 and 6.1.1.4'
I I -0.4742 1.8119 'International Tables Vol C Tables 4.2.6.8 and 6.1.1.4'

loop_
_geom_angle_atom_site_label_1
_geom_angle_atom_site_label_2
_geom_angle_atom_site_label_3
_geom_angle_site_symmetry_1
_geom_angle_site_symmetry_3
_geom_angle
_geom_angle_publ_flag
N1 C1 C2 . . 123.4(3) ?
N1 C1 H1 . . 118.3 ?
C2 C1 H1 . . 118.3 ?
C1 C2 C3 . . 118.8(4) ?
C1 C2 H2 . . 120.6 ?
C3 C2 H2 . . 120.6 ?
C2 C3 C4 . . 119.3(3) ?
C2 C3 H3 . . 120.3 ?
C4 C3 H3 . . 120.3 ?
C3 C4 C5 . . 117.8(3) ?
C3 C4 C6 . . 122.9(3) ?
C5 C4 C6 . . 119.3(3) ?
N1 C5 C4 . . 123.2(3) ?
N1 C5 H5 . . 118.4 ?
C4 C5 H5 . . 118.4 ?
C7 C6 C4 . . 175.7(4) ?
C6 C7 C8 . . 172.8(4) ?
C14 C8 C9 . . 118.3(3) ?
C14 C8 C7 . . 119.3(3) ?
C9 C8 C7 . . 122.4(3) ?
C10 C9 C8 . . 119.2(3) ?
C10 C9 H9 . . 120.4 ?
C8 C9 H9 . . 120.4 ?
C11 C10 C9 . . 123.3(3) ?
C11 C10 H10 . . 118.4 ?
C9 C10 H10 . . 118.4 ?
C10 C11 C13 . . 117.4(3) ?
C10 C11 C12 . . 119.4(3) ?
C13 C11 C12 . . 123.2(3) ?
C11 C12 H12A . . 109.5 ?
C11 C12 H12B . . 109.5 ?
H12A C12 H12B . . 109.5 ?
C11 C12 H12C . . 109.5 ?
H12A C12 H12C . . 109.5 ?
H12B C12 H12C . . 109.5 ?
C14 C13 C11 . . 119.3(3) ?
C14 C13 C15 . . 117.5(3) ?
C11 C13 C15 . . 123.2(3) ?
C8 C14 C13 . . 122.5(3) ?
C8 C14 H14 . . 118.7 ?
C13 C14 H14 . . 118.7 ?
N2 C15 O1 . . 111.8(3) ?
N2 C15 C13 . . 132.5(3) ?
O1 C15 C13 . . 115.8(3) ?
N3 C16 O1 . . 112.1(3) ?
N3 C16 C17 . . 132.4(3) ?
O1 C16 C17 . . 115.6(3) ?
C23 C17 C18 . . 120.4(3) ?
C23 C17 C16 . . 116.7(3) ?
C18 C17 C16 . . 122.9(3) ?
C20 C18 C17 . . 116.9(3) ?
C20 C18 C19 . . 120.1(3) ?
C17 C18 C19 . . 122.9(3) ?
C18 C19 H19A . . 109.5 ?
C18 C19 H19B . . 109.5 ?
H19A C19 H19B . . 109.5 ?
C18 C19 H19C . . 109.5 ?
H19A C19 H19C . . 109.5 ?
H19B C19 H19C . . 109.5 ?
C21 C20 C18 . . 123.0(3) ?
C21 C20 H20 . . 118.5 ?
C18 C20 H20 . . 118.5 ?
C20 C21 C22 . . 120.1(3) ?
C20 C21 H21 . . 119.9 ?
C22 C21 H21 . . 119.9 ?
C21 C22 C23 . . 118.0(3) ?
C21 C22 C24 . . 123.8(3) ?
C23 C22 C24 . . 118.2(3) ?
C17 C23 C22 . . 121.6(3) ?
C17 C23 H23 . . 119.2 ?
C22 C23 H23 . . 119.2 ?
C25 C24 C22 . . 175.0(4) ?
C24 C25 C26 . . 175.2(4) ?
C30 C26 C27 . . 117.5(3) ?
C30 C26 C25 . . 119.0(3) ?
C27 C26 C25 . . 123.4(3) ?
C28 C27 C26 . . 118.4(3) ?
C28 C27 H27 . . 120.8 ?
C26 C27 H27 . . 120.8 ?
C29 C28 C27 . . 120.0(3) ?
C29 C28 H28 . . 120.0 ?
C27 C28 H28 . . 120.0 ?
N4 C29 C28 . . 122.8(3) ?
N4 C29 H29 . . 118.6 ?
C28 C29 H29 . . 118.6 ?
N4 C30 C26 . . 124.0(3) ?
N4 C30 H30 . . 118.0 ?
C26 C30 H30 . . 118.0 ?
N4 Cu1 N1 . . 109.55(11) y
N4 Cu1 I1 . 2_766 110.98(8) y
N1 Cu1 I1 . 2_766 107.95(8) y
N4 Cu1 Cu1 . 2_766 125.14(9) ?
N1 Cu1 Cu1 . 2_766 124.87(8) ?
I1 Cu1 Cu1 2_766 2_766 60.760(17) ?
N4 Cu1 I1 . . 102.93(9) y
N1 Cu1 I1 . . 105.59(9) y
I1 Cu1 I1 2_766 . 119.45(2) y
Cu1 Cu1 I1 2_766 . 58.69(2) ?
Cu1 I1 Cu1 2_766 . 60.55(2) y
C5 N1 C1 . . 117.5(3) ?
C5 N1 Cu1 . . 121.3(2) ?
C1 N1 Cu1 . . 121.1(2) ?
C15 N2 N3 . . 106.6(3) ?
C16 N3 N2 . . 106.3(3) ?
C30 N4 C29 . . 117.2(3) ?
C30 N4 Cu1 . . 119.4(2) ?
C29 N4 Cu1 . . 122.8(2) ?
C16 O1 C15 . . 103.2(3) ?

loop_
_geom_bond_atom_site_label_1
_geom_bond_atom_site_label_2
_geom_bond_site_symmetry_2
_geom_bond_distance
_geom_bond_publ_flag
C1 N1 . 1.336(5) ?
C1 C2 . 1.374(5) ?
C1 H1 . 0.9300 ?
C2 C3 . 1.377(5) ?
C2 H2 . 0.9300 ?
C3 C4 . 1.379(5) ?
C3 H3 . 0.9300 ?
C4 C5 . 1.401(5) ?
C4 C6 . 1.430(5) ?
C5 N1 . 1.329(4) ?
C5 H5 . 0.9300 ?
C6 C7 . 1.187(5) ?
C7 C8 . 1.441(5) ?
C8 C14 . 1.375(5) ?
C8 C9 . 1.400(5) ?
C9 C10 . 1.385(5) ?
C9 H9 . 0.9300 ?
C10 C11 . 1.381(5) ?
C10 H10 . 0.9300 ?
C11 C13 . 1.406(5) ?
C11 C12 . 1.507(5) ?
C12 H12A . 0.9600 ?
C12 H12B . 0.9600 ?
C12 H12C . 0.9600 ?
C13 C14 . 1.397(5) ?
C13 C15 . 1.459(5) ?
C14 H14 . 0.9300 ?
C15 N2 . 1.286(4) ?
C15 O1 . 1.367(4) ?
C16 N3 . 1.287(4) ?
C16 O1 . 1.363(4) ?
C16 C17 . 1.471(5) ?
C17 C23 . 1.384(4) ?
C17 C18 . 1.403(5) ?
C18 C20 . 1.392(5) ?
C18 C19 . 1.501(5) ?
C19 H19A . 0.9600 ?
C19 H19B . 0.9600 ?
C19 H19C . 0.9600 ?
C20 C21 . 1.370(5) ?
C20 H20 . 0.9300 ?
C21 C22 . 1.389(5) ?
C21 H21 . 0.9300 ?
C22 C23 . 1.398(4) ?
C22 C24 . 1.432(5) ?
C23 H23 . 0.9300 ?
C24 C25 . 1.192(5) ?
C25 C26 . 1.433(5) ?
C26 C30 . 1.394(5) ?
C26 C27 . 1.394(5) ?
C27 C28 . 1.375(5) ?
C27 H27 . 0.9300 ?
C28 C29 . 1.373(5) ?
C28 H28 . 0.9300 ?
C29 N4 . 1.341(4) ?
C29 H29 . 0.9300 ?
C30 N4 . 1.331(4) ?
C30 H30 . 0.9300 ?
Cu1 N4 . 2.069(3) y
Cu1 N1 . 2.076(3) y
Cu1 I1 2_766 2.6206(6) y
Cu1 Cu1 2_766 2.6710(10) ?
Cu1 I1 . 2.6765(7) y
I1 Cu1 2_766 2.6206(6) ?
N2 N3 . 1.409(4) ?

loop_
_geom_torsion_atom_site_label_1
_geom_torsion_atom_site_label_2
_geom_torsion_atom_site_label_3
_geom_torsion_atom_site_label_4
_geom_torsion_site_symmetry_1
_geom_torsion_site_symmetry_4
_geom_torsion
N1 C1 C2 C3 . . -1.6(6)
C1 C2 C3 C4 . . 1.1(6)
C2 C3 C4 C5 . . 0.7(5)
C2 C3 C4 C6 . . -176.4(4)
C3 C4 C5 N1 . . -2.4(5)
C6 C4 C5 N1 . . 174.9(3)
C14 C8 C9 C10 . . -2.1(6)
C7 C8 C9 C10 . . 174.8(4)
C8 C9 C10 C11 . . 1.1(7)
C9 C10 C11 C13 . . 0.6(6)
C9 C10 C11 C12 . . -179.0(4)
C10 C11 C13 C14 . . -1.4(6)
C12 C11 C13 C14 . . 178.1(4)
C10 C11 C13 C15 . . -179.9(4)
C12 C11 C13 C15 . . -0.4(6)
C9 C8 C14 C13 . . 1.3(6)
C7 C8 C14 C13 . . -175.6(3)
C11 C13 C14 C8 . . 0.5(6)
C15 C13 C14 C8 . . 179.1(3)
C14 C13 C15 N2 . . 167.1(4)
C11 C13 C15 N2 . . -14.4(7)
C14 C13 C15 O1 . . -10.9(5)
C11 C13 C15 O1 . . 167.7(3)
N3 C16 C17 C23 . . 176.0(4)
O1 C16 C17 C23 . . -4.8(5)
N3 C16 C17 C18 . . -6.4(6)
O1 C16 C17 C18 . . 172.8(3)
C23 C17 C18 C20 . . 0.0(6)
C16 C17 C18 C20 . . -177.5(3)
C23 C17 C18 C19 . . 178.7(4)
C16 C17 C18 C19 . . 1.2(6)
C17 C18 C20 C21 . . -0.6(6)
C19 C18 C20 C21 . . -179.3(4)
C18 C20 C21 C22 . . 0.1(6)
C20 C21 C22 C23 . . 0.9(5)
C20 C21 C22 C24 . . 178.3(3)
C18 C17 C23 C22 . . 1.1(5)
C16 C17 C23 C22 . . 178.7(3)
C21 C22 C23 C17 . . -1.6(5)
C24 C22 C23 C17 . . -179.1(3)
C30 C26 C27 C28 . . -0.3(5)
C25 C26 C27 C28 . . -177.4(4)
C26 C27 C28 C29 . . 0.4(6)
C27 C28 C29 N4 . . 0.5(6)
C27 C26 C30 N4 . . -0.6(6)
C25 C26 C30 N4 . . 176.5(4)
N4 Cu1 I1 Cu1 . 2_766 123.47(8)
N1 Cu1 I1 Cu1 . 2_766 -121.67(8)
I1 Cu1 I1 Cu1 2_766 2_766 0.0
C4 C5 N1 C1 . . 1.9(5)
C4 C5 N1 Cu1 . . -174.4(3)
C2 C1 N1 C5 . . 0.1(6)
C2 C1 N1 Cu1 . . 176.5(3)
N4 Cu1 N1 C5 . . 75.1(3)
I1 Cu1 N1 C5 2_766 . -163.9(2)
Cu1 Cu1 N1 C5 2_766 . -97.5(3)
I1 Cu1 N1 C5 . . -35.1(3)
N4 Cu1 N1 C1 . . -101.1(3)
I1 Cu1 N1 C1 2_766 . 19.8(3)
Cu1 Cu1 N1 C1 2_766 . 86.2(3)
I1 Cu1 N1 C1 . . 148.7(3)
O1 C15 N2 N3 . . -0.7(4)
C13 C15 N2 N3 . . -178.7(4)
O1 C16 N3 N2 . . -0.8(4)
C17 C16 N3 N2 . . 178.4(4)
C15 N2 N3 C16 . . 0.9(4)
C26 C30 N4 C29 . . 1.4(6)
C26 C30 N4 Cu1 . . -170.3(3)
C28 C29 N4 C30 . . -1.4(5)
C28 C29 N4 Cu1 . . 170.1(3)
N1 Cu1 N4 C30 . . -67.3(3)
I1 Cu1 N4 C30 2_766 . 173.5(3)
Cu1 Cu1 N4 C30 2_766 . 105.3(3)
I1 Cu1 N4 C30 . . 44.6(3)
N1 Cu1 N4 C29 . . 121.4(3)
I1 Cu1 N4 C29 2_766 . 2.3(3)
Cu1 Cu1 N4 C29 2_766 . -66.0(3)
I1 Cu1 N4 C29 . . -126.6(3)
N3 C16 O1 C15 . . 0.4(4)
C17 C16 O1 C15 . . -179.0(3)
N2 C15 O1 C16 . . 0.2(4)
C13 C15 O1 C16 . . 178.6(3)
